data_4310692
loop_
_publ_author_name
'Fouad Bentiss'
'Michel Lagren\'ee'
'Olivier Mentr\'e'
'Pierre Conflant'
'Herv\'e Vezin'
'Jean Pierre Wignacourt'
'Elizabeth M. Holt'

_publ_contact_author_address
;                                        Department of Chemistry
                                          Oklahoma State University
                                          Stillwater, Oklahoma 74078
;
_publ_contact_author_email betsy@biochem.okstate.edu
_publ_contact_author_fax '405 744 6007'
_publ_contact_author_name 'Dr Elizabeth M. Holt'
_publ_contact_author_phone '405 744 5949'
_publ_section_title
;
 Intermolecular Magnetic Couplings in the Dinuclear Copper(II) Complex
 \m-Chloro-\m-[2,5-bis(2-pyridyl)-1,3,4-thiadiazole] Aqua Chlorocopper(II)
 Dichlorocopper(II): Synthesis, Crystal Structure, and EPR and Magnetic
 Characterization
;
_journal_name_full 'Inorganic Chemistry'
_journal_page_first 1865
_journal_page_last 1873
_journal_paper_doi 10.1021/ic030128s
_journal_volume 43
_journal_year 2004
_chemical_formula_moiety 'C12 H10 Cl4 Cu2 N4 O S'
_chemical_formula_sum 'C12 H10 Cl4 Cu2 N4 O S'
_chemical_formula_weight 527.18
_chemical_name_common
;
mu-chloro-mu-[2,5-di(2-pyridyl)-1,3,4-thiadiazole] 
aquachlorocopper(II) dichlorocopper(II)
;
_chemical_name_systematic
;
mu-chloro-mu-[2,5-di(2-pyridyl)-1,3,4-thiadiazole] 
aquachlorocopper(II) dichlorocopper(II)
;
_space_group_IT_number 2
_symmetry_cell_setting triclinic
_symmetry_space_group_name_Hall '-P 1'
_symmetry_space_group_name_H-M 'P -1'
_atom_sites_solution_hydrogens geom
_atom_sites_solution_primary direct
_atom_sites_solution_secondary difmap
_cell_angle_alpha 79.054(5)
_cell_angle_beta 82.478(6)
_cell_angle_gamma 67.099(5)
_cell_formula_units_Z 2
_cell_length_a 9.296(3)
_cell_length_b 9.933(3)
_cell_length_c 10.412(3)
_cell_measurement_reflns_used 25
_cell_measurement_temperature 293(2)
_cell_measurement_theta_max 9.2
_cell_measurement_theta_min 7.0
_cell_volume 867.8(5)
_computing_cell_refinement 'XSCANS (Siemens, 1991)'
_computing_data_collection 'XSCANS (Siemens, 1991)'
_computing_data_reduction 'XSCANS (Siemens, 1991)'
_computing_structure_refinement 'SHELXL-97 (Sheldrick, 1997)'
_computing_structure_solution 'SHELXS-97 (Sheldrick, 1990)'
_diffrn_ambient_temperature 293(2)
_diffrn_measured_fraction_theta_full 0.988
_diffrn_measured_fraction_theta_max 0.988
_diffrn_measurement_device_type 'CCD Brucker Smart'
_diffrn_measurement_method \q/2\q
_diffrn_radiation_monochromator graphite
_diffrn_radiation_source 'fine-focus sealed tube'
_diffrn_radiation_type MoK\a
_diffrn_radiation_wavelength 0.71073
_diffrn_reflns_av_R_equivalents 0.0278
_diffrn_reflns_av_sigmaI/netI 0.0288
_diffrn_reflns_limit_h_max 7
_diffrn_reflns_limit_h_min -10
_diffrn_reflns_limit_k_max 8
_diffrn_reflns_limit_k_min -11
_diffrn_reflns_limit_l_max 11
_diffrn_reflns_limit_l_min -11
_diffrn_reflns_number 3984
_diffrn_reflns_theta_full 23.29
_diffrn_reflns_theta_max 23.29
_diffrn_reflns_theta_min 2.60
_exptl_absorpt_coefficient_mu 3.194
_exptl_absorpt_correction_T_max 23.29
_exptl_absorpt_correction_T_min 2.60
_exptl_absorpt_correction_type psi-scan
_exptl_absorpt_process_details 'XEMP,  Siemens (1991)'
_exptl_crystal_colour green
_exptl_crystal_density_diffrn 2.017
_exptl_crystal_density_method 'not measured'
_exptl_crystal_description needle
_exptl_crystal_F_000 520
_exptl_crystal_size_max 0.1
_exptl_crystal_size_mid 0.1
_exptl_crystal_size_min 0.1
_refine_diff_density_max 0.507
_refine_diff_density_min -0.989
_refine_diff_density_rms 0.150
_refine_ls_extinction_method none
_refine_ls_goodness_of_fit_ref 1.013
_refine_ls_hydrogen_treatment mixed
_refine_ls_matrix_type full
_refine_ls_number_parameters 221
_refine_ls_number_reflns 2473
_refine_ls_number_restraints 0
_refine_ls_restrained_S_all 1.013
_refine_ls_R_factor_all 0.0460
_refine_ls_R_factor_gt 0.0428
_refine_ls_shift/su_max 0.008
_refine_ls_shift/su_mean 0.000
_refine_ls_structure_factor_coef Fsqd
_refine_ls_weighting_details 'calc w=1/[\s^2^(Fo^2^)+(0.0968P)^2^+0.0000P] where P=(Fo^2^+2Fc^2^)/3'
_refine_ls_weighting_scheme calc
_refine_ls_wR_factor_gt 0.1170
_refine_ls_wR_factor_ref 0.1203
_reflns_number_gt 2203
_reflns_number_total 2473
_reflns_threshold_expression >2sigma(I)
_cod_data_source_file ic030128s.cif
_cod_data_source_block global
_cod_depositor_comments
;
The following automatic conversions were performed:

'_exptl_absorpt_correction_type' tag value 'psi-scans' was replaced
with 'psi-scan' value.

Automatic conversion script
Id: cif_fix_values 1646 2011-03-28 12:23:43Z adriana 
;
_cod_database_code 4310692

loop_
_symmetry_equiv_pos_as_xyz
'x, y, z'
'-x, -y, -z'

loop_
_atom_site_label
_atom_site_type_symbol
_atom_site_fract_x
_atom_site_fract_y
_atom_site_fract_z
_atom_site_U_iso_or_equiv
_atom_site_adp_type
_atom_site_occupancy
_atom_site_symmetry_multiplicity
_atom_site_calc_flag
_atom_site_refinement_flags
_atom_site_disorder_assembly
_atom_site_disorder_group
Cu1 Cu 0.63728(6) 0.90808(5) 0.35145(5) 0.0306(2) Uani 1 1 d . . .
Cu2 Cu 0.28419(6) 1.24271(5) 0.23629(5) 0.0297(2) Uani 1 1 d . . .
Cl1 Cl 0.20310(13) 1.47714(12) 0.26190(11) 0.0395(3) Uani 1 1 d . . .
Cl2 Cl 0.42561(13) 1.24007(12) 0.01078(10) 0.0384(3) Uani 1 1 d . . .
Cl3 Cl 0.51053(12) 1.16195(12) 0.35589(10) 0.0350(3) Uani 1 1 d . . .
Cl4 Cl 0.85221(13) 0.89020(13) 0.43418(12) 0.0429(3) Uani 1 1 d . . .
O1 O 0.7044(4) 0.9431(4) 0.1229(3) 0.0430(8) Uani 1 1 d . . .
H1A H 0.7531 0.8625 0.0989 0.064 Uiso 1 1 calc R . .
S1 S 0.24155(12) 0.81043(12) 0.25353(11) 0.0335(3) Uani 1 1 d . . .
C2 C 0.4211(5) 0.7879(5) 0.3000(4) 0.0259(9) Uani 1 1 d . . .
N3 N 0.4374(4) 0.9118(4) 0.2998(3) 0.0268(8) Uani 1 1 d . . .
N4 N 0.3120(4) 1.0313(4) 0.2588(3) 0.0285(8) Uani 1 1 d . . .
C5 C 0.1989(5) 0.9977(4) 0.2300(4) 0.0265(9) Uani 1 1 d . . .
C6 C 0.5582(5) 0.6530(5) 0.3389(4) 0.0269(9) Uani 1 1 d . . .
N7 N 0.6777(4) 0.6854(4) 0.3665(3) 0.0298(8) Uani 1 1 d . . .
C8 C 0.8081(5) 0.5747(5) 0.4048(4) 0.0353(10) Uani 1 1 d . . .
H8A H 0.8916 0.5958 0.4233 0.042 Uiso 1 1 calc R . .
C9 C 0.8229(5) 0.4285(5) 0.4180(4) 0.0354(10) Uani 1 1 d . . .
H9A H 0.9142 0.3528 0.4477 0.042 Uiso 1 1 calc R . .
C10 C 0.7024(5) 0.3964(5) 0.3870(4) 0.0344(10) Uani 1 1 d . . .
H10A H 0.7120 0.2987 0.3929 0.041 Uiso 1 1 calc R . .
C11 C 0.5660(5) 0.5112(5) 0.3469(4) 0.0326(10) Uani 1 1 d . . .
H11A H 0.4820 0.4926 0.3259 0.039 Uiso 1 1 calc R . .
C12 C 0.0612(5) 1.1212(5) 0.1787(4) 0.0290(9) Uani 1 1 d . . .
N13 N 0.0758(4) 1.2528(4) 0.1735(3) 0.0282(8) Uani 1 1 d . . .
C14 C -0.0393(5) 1.3744(5) 0.1235(4) 0.0342(10) Uani 1 1 d . . .
H14A H -0.0309 1.4654 0.1192 0.041 Uiso 1 1 calc R . .
C15 C -0.1708(5) 1.3712(5) 0.0776(4) 0.0393(11) Uani 1 1 d . . .
H15A H -0.2479 1.4581 0.0416 0.047 Uiso 1 1 calc R . .
C16 C -0.1858(5) 1.2381(5) 0.0860(4) 0.0399(11) Uani 1 1 d . . .
H16A H -0.2741 1.2339 0.0568 0.048 Uiso 1 1 calc R . .
C17 C -0.0683(5) 1.1092(5) 0.1383(4) 0.0332(10) Uani 1 1 d . . .
H17A H -0.0767 1.0177 0.1458 0.040 Uiso 1 1 calc R . .
H1B H 0.628(7) 1.023(7) 0.091(6) 0.08(2) Uiso 1 1 d . . .

loop_
_atom_site_aniso_label
_atom_site_aniso_U_11
_atom_site_aniso_U_22
_atom_site_aniso_U_33
_atom_site_aniso_U_23
_atom_site_aniso_U_13
_atom_site_aniso_U_12
Cu1 0.0259(3) 0.0262(4) 0.0428(4) -0.0044(2) -0.0095(2) -0.0110(3)
Cu2 0.0292(3) 0.0218(3) 0.0409(4) -0.0048(2) -0.0076(2) -0.0108(3)
Cl1 0.0425(6) 0.0237(6) 0.0538(7) -0.0092(5) -0.0086(5) -0.0107(5)
Cl2 0.0424(7) 0.0363(7) 0.0379(6) -0.0060(5) -0.0016(5) -0.0161(5)
Cl3 0.0339(6) 0.0266(6) 0.0486(6) -0.0072(5) -0.0121(5) -0.0121(5)
Cl4 0.0322(6) 0.0418(7) 0.0590(7) -0.0033(6) -0.0180(5) -0.0158(5)
O1 0.0400(19) 0.041(2) 0.0495(19) -0.0065(16) -0.0036(15) -0.0173(17)
S1 0.0290(6) 0.0231(6) 0.0516(7) -0.0016(5) -0.0099(5) -0.0127(5)
C2 0.024(2) 0.025(2) 0.028(2) -0.0019(17) -0.0002(16) -0.0093(18)
N3 0.0250(18) 0.0204(19) 0.0369(19) -0.0035(14) -0.0035(15) -0.0104(15)
N4 0.0247(18) 0.0216(19) 0.0364(19) -0.0001(15) -0.0081(15) -0.0059(15)
C5 0.027(2) 0.021(2) 0.036(2) -0.0020(17) -0.0037(17) -0.0133(18)
C6 0.024(2) 0.027(2) 0.030(2) -0.0036(17) -0.0031(17) -0.0103(18)
N7 0.0275(19) 0.028(2) 0.0350(18) -0.0048(15) -0.0074(15) -0.0091(16)
C8 0.025(2) 0.036(3) 0.045(2) -0.007(2) -0.0074(19) -0.010(2)
C9 0.037(3) 0.025(2) 0.040(2) 0.0006(19) -0.010(2) -0.007(2)
C10 0.041(3) 0.022(2) 0.038(2) -0.0053(18) -0.003(2) -0.009(2)
C11 0.027(2) 0.033(3) 0.043(2) -0.0080(19) -0.0018(18) -0.017(2)
C12 0.027(2) 0.024(2) 0.033(2) -0.0005(17) -0.0025(17) -0.0083(18)
N13 0.0262(18) 0.025(2) 0.0323(18) -0.0023(15) -0.0019(14) -0.0097(16)
C14 0.039(3) 0.027(2) 0.036(2) 0.0009(19) -0.003(2) -0.013(2)
C15 0.035(2) 0.037(3) 0.039(2) 0.002(2) -0.011(2) -0.008(2)
C16 0.029(2) 0.048(3) 0.042(2) -0.004(2) -0.011(2) -0.012(2)
C17 0.031(2) 0.031(2) 0.042(2) -0.0006(19) -0.0096(19) -0.016(2)

loop_
_atom_type_symbol
_atom_type_description
_atom_type_scat_dispersion_real
_atom_type_scat_dispersion_imag
_atom_type_scat_source
C C 0.0033 0.0016 'International Tables Vol C Tables 4.2.6.8 and 6.1.1.4'
H H 0.0000 0.0000 'International Tables Vol C Tables 4.2.6.8 and 6.1.1.4'
N N 0.0061 0.0033 'International Tables Vol C Tables 4.2.6.8 and 6.1.1.4'
S S 0.1246 0.1234 'International Tables Vol C Tables 4.2.6.8 and 6.1.1.4'
Cl Cl 0.1484 0.1585 'International Tables Vol C Tables 4.2.6.8 and 6.1.1.4'
Cu Cu 0.3201 1.2651 'International Tables Vol C Tables 4.2.6.8 and 6.1.1.4'
O O 0.0106 0.0060 'International Tables Vol C Tables 4.2.6.8 and 6.1.1.4'

loop_
_geom_angle_atom_site_label_1
_geom_angle_atom_site_label_2
_geom_angle_atom_site_label_3
_geom_angle
_geom_angle_site_symmetry_1
_geom_angle_site_symmetry_3
_geom_angle_publ_flag
N3 Cu1 N7 77.34(13) . . yes
N3 Cu1 Cl4 172.59(11) . . yes
N7 Cu1 Cl4 99.43(10) . . yes
N3 Cu1 Cl3 87.13(10) . . yes
N7 Cu1 Cl3 161.55(10) . . yes
Cl4 Cu1 Cl3 94.77(5) . . yes
N3 Cu1 O1 85.45(13) . . yes
N7 Cu1 O1 95.70(12) . . yes
Cl4 Cu1 O1 101.58(9) . . yes
Cl3 Cu1 O1 92.90(9) . . yes
N4 Cu2 N13 77.26(13) . . yes
N4 Cu2 Cl1 162.86(10) . . yes
N13 Cu2 Cl1 96.89(10) . . yes
N4 Cu2 Cl3 86.40(10) . . yes
N13 Cu2 Cl3 160.51(10) . . yes
Cl1 Cu2 Cl3 95.70(4) . . yes
N4 Cu2 Cl2 93.84(10) . . yes
N13 Cu2 Cl2 95.44(9) . . yes
Cl1 Cu2 Cl2 102.80(4) . . yes
Cl3 Cu2 Cl2 96.21(5) . . yes
Cu1 Cl3 Cu2 106.81(4) . . yes
C2 S1 C5 87.1(2) . . yes
N3 C2 C6 115.4(4) . . yes
N3 C2 S1 113.4(3) . . yes
C6 C2 S1 131.1(3) . . yes
C2 N3 N4 113.2(3) . . yes
C2 N3 Cu1 119.3(3) . . yes
N4 N3 Cu1 127.5(3) . . yes
C5 N4 N3 113.1(3) . . yes
C5 N4 Cu2 118.8(3) . . yes
N3 N4 Cu2 128.1(3) . . yes
N4 C5 C12 116.4(4) . . yes
N4 C5 S1 113.1(3) . . yes
C12 C5 S1 130.4(3) . . yes
N7 C6 C11 123.0(4) . . yes
N7 C6 C2 111.8(4) . . yes
C11 C6 C2 125.2(4) . . yes
C8 N7 C6 118.4(4) . . yes
C8 N7 Cu1 125.3(3) . . yes
C6 N7 Cu1 116.2(3) . . yes
N7 C8 C9 121.7(4) . . yes
C10 C9 C8 119.6(4) . . yes
C9 C10 C11 119.1(4) . . yes
C6 C11 C10 118.2(4) . . yes
N13 C12 C17 122.9(4) . . yes
N13 C12 C5 111.5(3) . . yes
C17 C12 C5 125.6(4) . . yes
C14 N13 C12 117.6(4) . . yes
C14 N13 Cu2 126.3(3) . . yes
C12 N13 Cu2 116.0(3) . . yes
N13 C14 C15 122.9(4) . . yes
C16 C15 C14 118.9(4) . . yes
C15 C16 C17 119.7(4) . . yes
C12 C17 C16 117.9(4) . . yes

loop_
_geom_bond_atom_site_label_1
_geom_bond_atom_site_label_2
_geom_bond_distance
_geom_bond_site_symmetry_2
_geom_bond_publ_flag
Cu1 N3 1.985(3) . yes
Cu1 N7 2.073(4) . yes
Cu1 Cl4 2.2095(13) . yes
Cu1 Cl3 2.3383(13) . yes
Cu1 O1 2.375(3) . yes
Cu2 N4 1.985(3) . yes
Cu2 N13 2.085(3) . yes
Cu2 Cl1 2.2088(14) . yes
Cu2 Cl3 2.3695(13) . yes
Cu2 Cl2 2.5358(13) . yes
S1 C2 1.718(4) . yes
S1 C5 1.719(4) . yes
C2 N3 1.297(5) . yes
C2 C6 1.478(6) . yes
N3 N4 1.346(5) . yes
N4 C5 1.304(5) . yes
C5 C12 1.462(6) . yes
C6 N7 1.348(5) . yes
C6 C11 1.368(6) . yes
N7 C8 1.326(5) . yes
C8 C9 1.386(6) . yes
C9 C10 1.369(6) . yes
C10 C11 1.384(6) . yes
C12 N13 1.356(5) . yes
C12 C17 1.380(6) . yes
N13 C14 1.332(5) . yes
C14 C15 1.383(6) . yes
C15 C16 1.367(7) . yes
C16 C17 1.390(6) . yes
